data_2201766
loop_
_publ_author_name
'Kolitsch, Uwe'
'Tillmanns, Ekkehart'

_publ_section_title
;
Li~3~Sc(MoO~4~)~3~: substitutional disorder on three (Li,Sc) sites
;
_journal_name_full 'Acta Crystallographica, Section E'
_journal_page_first i55
_journal_page_last i58
_journal_paper_doi 10.1107/S1600536803004872
_journal_volume 59
_journal_year 2003
_chemical_formula_structural 'Li3 Sc (Mo O4)3'
_chemical_formula_sum 'Li3 Mo3 O12 Sc'
_chemical_formula_weight 545.60
_chemical_name_common 'lithium scandium molybdate'
_space_group_IT_number 62
_space_group_name_Hall '-P 2ac 2n'
_space_group_name_H-M_alt 'P n m a'
_symmetry_cell_setting orthorhombic
_symmetry_space_group_name_Hall '-P 2ac 2n'
_symmetry_space_group_name_H-M 'P n m a'
_cell_angle_alpha 90.00
_cell_angle_beta 90.00
_cell_angle_gamma 90.00
_cell_formula_units_Z 4
_cell_length_a 5.1300(10)
_cell_length_b 10.560(2)
_cell_length_c 17.745(4)
_cell_measurement_temperature 293(2)
_cell_volume 961.3(3)
_diffrn_ambient_temperature 293(2)
_exptl_crystal_density_diffrn 3.770
_cod_original_formula_sum 'Li3 Mo3 O12 Sc1'
_cod_database_code 2201766

loop_
_symmetry_equiv_pos_as_xyz
'x, y, z'
'-x+1/2, -y, z+1/2'
'-x, y+1/2, -z'
'x+1/2, -y+1/2, -z+1/2'
'-x, -y, -z'
'x-1/2, y, -z-1/2'
'x, -y-1/2, z'
'-x-1/2, y-1/2, z-1/2'

loop_
_atom_site_label
_atom_site_fract_x
_atom_site_fract_y
_atom_site_fract_z
_atom_site_U_iso_or_equiv
_atom_site_adp_type
_atom_site_calc_flag
_atom_site_refinement_flags
_atom_site_occupancy
_atom_site_disorder_assembly
_atom_site_disorder_group
_atom_site_type_symbol
Mo1 0.27559(5) 0.52755(2) 0.156515(13) 0.01468(9) Uani d . 1 . . Mo
Mo2 0.77812(6) 0.2500 0.057110(18) 0.01320(10) Uani d S 1 . . Mo
Li1 0.1048(5) 0.2500 0.25027(10) 0.0289(4) Uani d SP 0.58 . . Li
Sc1 0.1048(5) 0.2500 0.25027(10) 0.0289(4) Uani d SP 0.42 . . Sc
Li2 0.7547(3) 0.57420(15) 0.02731(9) 0.0129(4) Uani d P 0.751(3) . . Li
Sc2 0.7547(3) 0.57420(15) 0.02731(9) 0.0129(4) Uani d P 0.249(3) . . Sc
Li3 0.2446(9) 0.7500 0.3018(3) 0.0237(13) Uani d SP 0.925(3) . . Li
Sc3 0.2446(9) 0.7500 0.3018(3) 0.0237(13) Uani d SP 0.075(3) . . Sc
O1 0.8588(6) 0.2500 0.15432(16) 0.0201(6) Uani d S 1 . . O
O2 0.0531(6) 0.2500 -0.00495(16) 0.0194(6) Uani d S 1 . . O
O3 0.5831(4) 0.1167(2) 0.03722(11) 0.0201(4) Uani d . 1 . . O
O4 0.0838(4) 0.4902(2) 0.07587(11) 0.0199(4) Uani d . 1 . . O
O5 0.0797(4) 0.6233(2) 0.21271(12) 0.0240(5) Uani d . 1 . . O
O6 0.3528(4) 0.38437(19) 0.20513(11) 0.0195(4) Uani d . 1 . . O
O7 0.5554(4) 0.61262(19) 0.12713(12) 0.0208(4) Uani d . 1 . . O

loop_
_atom_site_aniso_label
_atom_site_aniso_U_11
_atom_site_aniso_U_22
_atom_site_aniso_U_33
_atom_site_aniso_U_12
_atom_site_aniso_U_13
_atom_site_aniso_U_23
Mo1 0.01428(14) 0.01484(14) 0.01493(14) 0.00046(8) -0.00045(8) 0.00130(8)
Mo2 0.01243(16) 0.01373(17) 0.01345(16) 0.000 0.00018(11) 0.000
Li1 0.0522(12) 0.0172(7) 0.0172(8) 0.000 0.0012(8) 0.000
Sc1 0.0522(12) 0.0172(7) 0.0172(8) 0.000 0.0012(8) 0.000
Li2 0.0112(7) 0.0150(8) 0.0125(8) 0.0003(5) 0.0007(5) 0.0022(6)
Sc2 0.0112(7) 0.0150(8) 0.0125(8) 0.0003(5) 0.0007(5) 0.0022(6)
Li3 0.017(2) 0.023(3) 0.031(3) 0.000 0.0049(18) 0.000
Sc3 0.017(2) 0.023(3) 0.031(3) 0.000 0.0049(18) 0.000
O1 0.0230(15) 0.0185(14) 0.0189(14) 0.000 -0.0035(11) 0.000
O2 0.0171(14) 0.0184(13) 0.0227(14) 0.000 0.0026(11) 0.000
O3 0.0180(10) 0.0219(10) 0.0203(10) -0.0021(8) -0.0015(8) -0.0009(8)
O4 0.0167(10) 0.0240(10) 0.0190(9) 0.0011(8) -0.0006(8) 0.0014(8)
O5 0.0226(11) 0.0256(11) 0.0237(10) 0.0031(9) 0.0005(8) -0.0030(9)
O6 0.0208(10) 0.0196(10) 0.0183(9) 0.0005(8) -0.0006(8) 0.0019(8)
O7 0.0203(10) 0.0209(10) 0.0210(10) -0.0030(8) 0.0007(8) -0.0005(8)

loop_
_geom_bond_atom_site_label_1
_geom_bond_atom_site_label_2
_geom_bond_site_symmetry_2
_geom_bond_distance
_geom_bond_publ_flag
Mo1 O5 . 1.740(2) yes
Mo1 O7 . 1.772(2) yes
Mo1 O4 . 1.781(2) yes
Mo1 O6 . 1.785(2) yes
Mo2 O3 . 1.762(2) yes
Mo2 O3 7_565 1.762(2) ?
Mo2 O1 . 1.774(3) yes
Mo2 O2 1_655 1.790(3) yes
Li1 O6 . 2.067(3) yes
Li1 O6 7_565 2.067(3) ?
Li1 O6 4_455 2.076(3) yes
Li1 O6 6_556 2.076(3) ?
Li1 O1 1_455 2.119(4) yes
Li1 O1 6_556 2.136(4) yes
Li2 O7 . 2.085(3) yes
Li2 O4 1_655 2.093(3) yes
Li2 O4 5_665 2.122(3) yes
Li2 O3 3_655 2.125(2) yes
Li2 O2 5_665 2.139(2) yes
Li2 O3 7_565 2.207(3) yes
Li3 O7 4_465 2.153(4) yes
Li3 O7 6_556 2.153(4) ?
Li3 O5 4_565 2.193(4) yes
Li3 O5 6_656 2.193(4) ?
Li3 O5 . 2.237(5) yes
Li3 O5 7_575 2.237(5) ?
